data_4115600
loop_
_publ_author_name
'Kui Chen'
'Lawrence Que'

_publ_section_title
;
 Stereospecific Alkane Hydroxylation by Non-Heme Iron Catalysts:
 Mechanistic Evidence for an FeVO Active Species
;
_journal_name_full 'Journal of the American Chemical Society'
_journal_page_first 6327
_journal_page_last 6337
_journal_paper_doi 10.1021/ja010310x
_journal_volume 123
_journal_year 2001
_chemical_compound_source 'Y. Dong / Prof. L. Que'
_chemical_formula_sum 'C25 H30 Cl2 Fe N6 O8'
_chemical_formula_weight 669.30
_chemical_name_common 96026
_chemical_name_systematic
; 
 ? 
;
_space_group_IT_number 1
_symmetry_cell_setting triclinic
_symmetry_space_group_name_Hall 'P 1'
_symmetry_space_group_name_H-M 'P 1'
_atom_sites_solution_hydrogens geom
_atom_sites_solution_primary direct
_atom_sites_solution_secondary difmap
_audit_creation_method SHELXL
_cell_angle_alpha 64.651(1)
_cell_angle_beta 68.683(1)
_cell_angle_gamma 87.560(1)
_cell_formula_units_Z 1
_cell_length_a 8.5581(3)
_cell_length_b 9.8036(3)
_cell_length_c 10.6673(4)
_cell_measurement_temperature 173(2)
_cell_volume 746.65(5)
_computing_structure_refinement 'SHELXL-93 (Sheldrick, 1993)'
_computing_structure_solution 'SHELXS-86 (Sheldrick, 1990)'
_diffrn_ambient_temperature 173(2)
_diffrn_radiation_monochromator graphite
_diffrn_radiation_source 'fine-focus sealed tube'
_diffrn_radiation_type MoK\a
_diffrn_radiation_wavelength 0.71073
_diffrn_reflns_av_R_equivalents 0.0198
_diffrn_reflns_av_sigmaI/netI 0.0281
_diffrn_reflns_limit_h_max 10
_diffrn_reflns_limit_h_min -9
_diffrn_reflns_limit_k_max 11
_diffrn_reflns_limit_k_min -7
_diffrn_reflns_limit_l_max 12
_diffrn_reflns_limit_l_min -10
_diffrn_reflns_number 3749
_diffrn_reflns_theta_max 24.90
_diffrn_reflns_theta_min 2.29
_exptl_absorpt_coefficient_mu 0.741
_exptl_absorpt_correction_T_max 0.77124
_exptl_absorpt_correction_T_min 0.68782
_exptl_absorpt_correction_type Semi-empirical
_exptl_crystal_colour Red
_exptl_crystal_density_diffrn 1.489
_exptl_crystal_description Block
_exptl_crystal_F_000 346
_exptl_crystal_size_max 0.35
_exptl_crystal_size_mid 0.12
_exptl_crystal_size_min 0.10
_refine_diff_density_max 0.369
_refine_diff_density_min -0.252
_refine_diff_density_rms 0.042
_refine_ls_abs_structure_details 'Flack H D (1983), Acta Cryst. A39, 876-881'
_refine_ls_abs_structure_Flack -0.001(13)
_refine_ls_extinction_method none
_refine_ls_goodness_of_fit_all 1.061
_refine_ls_goodness_of_fit_obs 1.054
_refine_ls_hydrogen_treatment riding
_refine_ls_matrix_type full
_refine_ls_number_parameters 414
_refine_ls_number_reflns 3020
_refine_ls_number_restraints 3
_refine_ls_restrained_S_all 1.060
_refine_ls_restrained_S_obs 1.053
_refine_ls_R_factor_all 0.0251
_refine_ls_R_factor_obs 0.0245
_refine_ls_shift/esd_max 0.008
_refine_ls_shift/esd_mean 0.000
_refine_ls_structure_factor_coef Fsqd
_refine_ls_weighting_details 'w=1/[\s^2^(Fo^2^)+(0.0279P)^2^+0.3899P] where P=(Fo^2^+2Fc^2^)/3'
_refine_ls_weighting_scheme calc
_refine_ls_wR_factor_all 0.0630
_refine_ls_wR_factor_obs 0.0621
_reflns_number_observed 2978
_reflns_number_total 3020
_reflns_observed_criterion >2sigma(I)
_cod_data_source_file ja010310x_1.cif
_cod_data_source_block 96026
_cod_depositor_comments
;
The following automatic conversions were performed:

'_refine_ls_weighting_scheme' value 'calc
w=1/[\s^2^(Fo^2^)+(0.0279P)^2^+0.3899P] where P=(Fo^2^+2Fc^2^)/3' was
changed to 'calc'. New tag '_refine_ls_weighting_details' was
created. The value of the new tag was set to
'w=1/[\s^2^(Fo^2^)+(0.0279P)^2^+0.3899P] where P=(Fo^2^+2Fc^2^)/3'.

Automatic conversion script
Id: cif_fix_values 3143 2015-03-26 13:38:13Z robertas 
;
_cod_original_cell_volume 746.65(7)
_cod_database_code 4115600

loop_
_symmetry_equiv_pos_as_xyz
'x, y, z'

loop_
_atom_site_aniso_label
_atom_site_aniso_U_11
_atom_site_aniso_U_22
_atom_site_aniso_U_33
_atom_site_aniso_U_23
_atom_site_aniso_U_13
_atom_site_aniso_U_12
Fe1 0.0169(2) 0.0225(2) 0.0179(2) -0.0081(2) -0.00642(15) 0.00107(14)
N1 0.0222(14) 0.029(2) 0.0192(15) -0.0098(13) -0.0090(12) 0.0007(12)
N11 0.0172(12) 0.0258(14) 0.0241(15) -0.0090(12) -0.0107(11) 0.0012(11)
N12 0.0191(13) 0.0175(14) 0.0217(14) -0.0088(12) -0.0069(12) 0.0042(11)
N13 0.0190(12) 0.028(2) 0.024(2) -0.0122(12) -0.0086(11) 0.0017(11)
C1 0.0182(14) 0.029(2) 0.029(2) -0.0089(14) -0.0110(13) 0.0027(12)
C2 0.025(2) 0.026(2) 0.040(2) -0.0049(15) -0.0145(15) 0.0020(13)
C3 0.027(2) 0.029(2) 0.053(2) -0.017(2) -0.013(2) 0.0052(14)
C4 0.021(2) 0.032(2) 0.048(2) -0.025(2) -0.0121(15) 0.0071(13)
C5 0.0176(14) 0.031(2) 0.028(2) -0.0142(15) -0.0088(13) 0.0016(12)
C6 0.041(2) 0.050(2) 0.058(3) -0.036(2) -0.013(2) 0.011(2)
C7 0.0185(14) 0.022(2) 0.026(2) -0.0108(13) -0.0088(12) 0.0053(12)
C8 0.0193(15) 0.031(2) 0.036(2) -0.019(2) -0.0061(14) 0.0021(13)
C9 0.020(2) 0.037(2) 0.043(2) -0.024(2) -0.015(2) 0.0038(14)
C10 0.026(2) 0.028(2) 0.034(2) -0.0166(14) -0.0157(14) 0.0097(13)
C11 0.024(2) 0.0208(15) 0.024(2) -0.0092(13) -0.0100(13) 0.0053(12)
C12 0.043(2) 0.054(2) 0.039(2) -0.024(2) -0.025(2) 0.007(2)
C13 0.022(2) 0.034(2) 0.030(2) -0.019(2) -0.0076(14) 0.0015(13)
C14 0.035(2) 0.049(2) 0.038(2) -0.029(2) -0.010(2) 0.006(2)
C15 0.036(2) 0.043(2) 0.051(2) -0.034(2) -0.015(2) 0.011(2)
C16 0.026(2) 0.029(2) 0.049(2) -0.021(2) -0.017(2) 0.0058(14)
C17 0.0210(15) 0.028(2) 0.033(2) -0.0140(14) -0.0125(14) 0.0012(12)
C18 0.053(2) 0.034(2) 0.062(3) -0.025(2) -0.036(2) 0.017(2)
C19 0.028(2) 0.030(2) 0.023(2) -0.0060(13) -0.0141(13) 0.0037(13)
C20 0.0207(15) 0.036(2) 0.023(2) -0.0114(14) -0.0058(13) 0.0007(13)
C21 0.030(2) 0.039(2) 0.022(2) -0.0177(15) -0.0094(13) 0.0042(14)
N2 0.025(2) 0.026(2) 0.0222(15) -0.0097(12) -0.0089(12) 0.0046(12)
C22 0.021(2) 0.028(2) 0.029(2) -0.0129(14) -0.0104(13) 0.0025(13)
C23 0.025(2) 0.040(2) 0.043(2) -0.021(2) -0.016(2) -0.0012(15)
N3 0.0206(14) 0.027(2) 0.028(2) -0.0130(14) -0.0104(13) 0.0035(12)
C24 0.025(2) 0.037(2) 0.023(2) -0.011(2) -0.0080(14) 0.0001(14)
C25 0.046(2) 0.058(3) 0.027(2) -0.002(2) -0.009(2) -0.009(2)
Cl11 0.0327(4) 0.0734(7) 0.0329(5) -0.0302(5) -0.0142(4) 0.0074(4)
O11 0.070(2) 0.070(2) 0.055(2) -0.025(2) -0.035(2) 0.018(2)
O12 0.058(2) 0.091(3) 0.071(2) -0.040(2) -0.044(2) 0.008(2)
O13 0.062(2) 0.095(3) 0.059(2) -0.054(2) -0.028(2) 0.021(2)
O14 0.043(2) 0.106(3) 0.042(2) -0.027(2) 0.0005(14) 0.005(2)
Cl21 0.0362(4) 0.0351(5) 0.0270(4) -0.0041(4) -0.0082(4) -0.0028(3)
O21 0.056(2) 0.045(2) 0.0282(14) -0.0157(12) -0.0055(12) -0.0096(13)
O22 0.068(2) 0.076(2) 0.054(2) -0.045(2) -0.007(2) -0.006(2)
O23 0.060(2) 0.067(2) 0.037(2) 0.001(2) -0.0075(15) -0.028(2)
O24 0.058(2) 0.083(3) 0.106(3) 0.001(2) -0.039(2) 0.023(2)

loop_
_atom_site_label
_atom_site_type_symbol
_atom_site_fract_x
_atom_site_fract_y
_atom_site_fract_z
_atom_site_U_iso_or_equiv
_atom_site_thermal_displace_type
_atom_site_occupancy
_atom_site_calc_flag
_atom_site_refinement_flags
Fe1 Fe 0.50689(3) 0.78790(3) 0.89819(3) 0.01947(11) Uani 1 d .
N1 N 0.6288(3) 0.9079(3) 0.6765(3) 0.0233(6) Uani 1 d .
N11 N 0.4265(3) 0.9840(3) 0.8872(3) 0.0222(6) Uani 1 d .
N12 N 0.7091(3) 0.8563(3) 0.9139(3) 0.0197(6) Uani 1 d .
N13 N 0.6150(3) 0.6194(3) 0.8591(3) 0.0231(6) Uani 1 d .
C1 C 0.4589(4) 1.0918(4) 0.7433(4) 0.0265(7) Uani 1 d .
C2 C 0.4276(4) 1.2405(4) 0.7129(4) 0.0333(8) Uani 1 d .
H2A H 0.4536(4) 1.3146(4) 0.6123(4) 0.041(11) Uiso 1 calc R
C3 C 0.3580(4) 1.2807(4) 0.8301(5) 0.0375(9) Uani 1 d .
H3A H 0.3350(4) 1.3820(4) 0.8097(5) 0.053(13) Uiso 1 calc R
C4 C 0.3221(4) 1.1723(4) 0.9774(5) 0.0314(8) Uani 1 d .
C5 C 0.3603(4) 1.0249(4) 1.0010(4) 0.0249(7) Uani 1 d .
H5A H 0.3389(4) 0.9503(4) 1.1006(4) 0.028(10) Uiso 1 calc R
C6 C 0.2470(5) 1.2095(5) 1.1102(5) 0.0468(10) Uani 1 d .
H6A H 0.2925(36) 1.1500(31) 1.1866(18) 0.112(23) Uiso 1 calc R
H6B H 0.1235(6) 1.1840(40) 1.1531(27) 0.118(24) Uiso 1 calc R
H6C H 0.2765(40) 1.3183(9) 1.0764(9) 0.085(18) Uiso 1 calc R
C7 C 0.8323(4) 0.9491(3) 0.7802(4) 0.0224(6) Uani 1 d .
C8 C 0.9789(4) 1.0141(4) 0.7736(4) 0.0285(7) Uani 1 d .
H8A H 1.0635(4) 1.0793(4) 0.6795(4) 0.024(9) Uiso 1 calc R
C9 C 0.9994(4) 0.9826(4) 0.9060(4) 0.0298(8) Uani 1 d .
H9A H 1.0995(4) 1.0250(4) 0.9026(4) 0.042(11) Uiso 1 calc R
C10 C 0.8735(4) 0.8886(4) 1.0445(4) 0.0271(7) Uani 1 d .
C11 C 0.7305(4) 0.8277(3) 1.0420(4) 0.0229(6) Uani 1 d .
H11A H 0.6441(4) 0.7628(3) 1.1350(4) 0.040(11) Uiso 1 calc R
C12 C 0.8874(5) 0.8536(5) 1.1922(4) 0.0411(9) Uani 1 d .
H12A H 0.9811(33) 0.7944(39) 1.2015(21) 0.122(25) Uiso 1 calc R
H12B H 0.7815(20) 0.7948(40) 1.2750(5) 0.111(24) Uiso 1 calc R
H12C H 0.9084(51) 0.9491(5) 1.1958(19) 0.102(22) Uiso 1 calc R
C13 C 0.6738(4) 0.6486(4) 0.7117(4) 0.0277(7) Uani 1 d .
C14 C 0.7528(5) 0.5434(5) 0.6626(5) 0.0379(9) Uani 1 d .
H14A H 0.7952(5) 0.5668(5) 0.5591(5) 0.043(11) Uiso 1 calc R
C15 C 0.7686(5) 0.4040(5) 0.7674(5) 0.0393(9) Uani 1 d .
H15A H 0.8192(5) 0.3299(5) 0.7361(5) 0.042(11) Uiso 1 calc R
C16 C 0.7103(4) 0.3721(4) 0.9186(4) 0.0326(8) Uani 1 d .
C17 C 0.6360(4) 0.4851(4) 0.9580(4) 0.0264(7) Uani 1 d .
H17A H 0.5983(4) 0.4660(4) 1.0602(4) 0.016(8) Uiso 1 calc R
C18 C 0.7235(5) 0.2221(4) 1.0390(5) 0.0441(10) Uani 1 d .
H18A H 0.8430(5) 0.2089(17) 1.0185(20) 0.083(18) Uiso 1 calc R
H18B H 0.6653(35) 0.1382(5) 1.0389(24) 0.058(13) Uiso 1 calc R
H18C H 0.6708(36) 0.2221(15) 1.1373(7) 0.077(17) Uiso 1 calc R
C19 C 0.5252(4) 1.0328(4) 0.6264(4) 0.0276(7) Uani 1 d .
H19A H 0.4296(4) 0.9929(4) 0.6147(4) 0.028(9) Uiso 1 calc R
H19B H 0.5960(4) 1.1162(4) 0.5283(4) 0.036(10) Uiso 1 calc R
C20 C 0.8053(4) 0.9713(4) 0.6412(4) 0.0280(7) Uani 1 d .
H20A H 0.8883(4) 0.9205(4) 0.5892(4) 0.038(10) Uiso 1 calc R
H20B H 0.8259(4) 1.0814(4) 0.5722(4) 0.046(11) Uiso 1 calc R
C21 C 0.6388(4) 0.7999(4) 0.6086(4) 0.0288(7) Uani 1 d .
H21A H 0.7307(4) 0.8408(4) 0.5077(4) 0.031(9) Uiso 1 calc R
H21B H 0.5308(4) 0.7863(4) 0.5984(4) 0.042(11) Uiso 1 calc R
N2 N 0.3079(3) 0.7228(3) 0.8775(3) 0.0246(6) Uani 1 d .
C22 C 0.1894(4) 0.6712(4) 0.8777(4) 0.0255(7) Uani 1 d .
C23 C 0.0382(4) 0.6024(5) 0.8812(5) 0.0342(8) Uani 1 d .
H23A H 0.0370(27) 0.6473(35) 0.7800(9) 0.135(28) Uiso 1 calc R
H23B H -0.0632(5) 0.6215(40) 0.9493(36) 0.074(16) Uiso 1 calc R
H23C H 0.0399(27) 0.4923(9) 0.9167(45) 0.138(28) Uiso 1 calc R
N3 N 0.3919(3) 0.6638(3) 1.1137(3) 0.0244(6) Uani 1 d .
C24 C 0.3204(4) 0.5773(4) 1.2365(4) 0.0297(7) Uani 1 d .
C25 C 0.2355(5) 0.4617(6) 1.3921(4) 0.0509(11) Uani 1 d .
H25A H 0.1134(9) 0.4485(40) 1.4169(18) 0.108(23) Uiso 1 calc R
H25B H 0.2572(50) 0.4946(26) 1.4597(6) 0.131(28) Uiso 1 calc R
H25C H 0.2792(44) 0.3648(15) 1.4037(14) 0.158(34) Uiso 1 calc R
Cl11 Cl 0.27914(11) 0.81566(12) 0.45366(10) 0.0433(2) Uani 1 d .
O11 O 0.3123(4) 0.6692(4) 0.5495(4) 0.0628(9) Uani 1 d .
O12 O 0.1487(4) 0.7957(5) 0.4060(4) 0.0653(9) Uani 1 d .
O13 O 0.2269(4) 0.9032(5) 0.5359(4) 0.0632(9) Uani 1 d .
O14 O 0.4318(4) 0.8914(5) 0.3244(4) 0.0709(10) Uani 1 d .
Cl21 Cl -0.17037(10) 0.40223(10) 1.31603(9) 0.0374(2) Uani 1 d .
O21 O -0.1784(4) 0.3531(3) 1.4660(3) 0.0458(7) Uani 1 d .
O22 O -0.1558(4) 0.2699(4) 1.2869(4) 0.0646(9) Uani 1 d .
O23 O -0.0240(4) 0.5136(4) 1.2127(3) 0.0660(10) Uani 1 d .
O24 O -0.3200(5) 0.4628(5) 1.3028(5) 0.097(2) Uani 1 d .

loop_
_atom_type_symbol
_atom_type_description
_atom_type_scat_dispersion_real
_atom_type_scat_dispersion_imag
_atom_type_scat_source
C C 0.0033 0.0016 'International Tables Vol C Tables 4.2.6.8 and 6.1.1.4'
H H 0.0000 0.0000 'International Tables Vol C Tables 4.2.6.8 and 6.1.1.4'
N N 0.0061 0.0033 'International Tables Vol C Tables 4.2.6.8 and 6.1.1.4'
O O 0.0106 0.0060 'International Tables Vol C Tables 4.2.6.8 and 6.1.1.4'
Cl Cl 0.1484 0.1585 'International Tables Vol C Tables 4.2.6.8 and 6.1.1.4'
Fe Fe 0.3463 0.8444 'International Tables Vol C Tables 4.2.6.8 and 6.1.1.4'

loop_
_geom_angle_atom_site_label_1
_geom_angle_atom_site_label_2
_geom_angle_atom_site_label_3
_geom_angle
N3 Fe1 N2 86.96(11)
N3 Fe1 N12 94.37(11)
N2 Fe1 N12 178.67(13)
N3 Fe1 N11 98.30(12)
N2 Fe1 N11 92.54(11)
N12 Fe1 N11 87.20(10)
N3 Fe1 N13 94.80(12)
N2 Fe1 N13 88.23(11)
N12 Fe1 N13 91.72(10)
N11 Fe1 N13 166.90(11)
N3 Fe1 N1 177.70(14)
N2 Fe1 N1 92.97(11)
N12 Fe1 N1 85.70(11)
N11 Fe1 N1 84.01(11)
N13 Fe1 N1 82.90(11)
C21 N1 C19 112.4(3)
C21 N1 C20 109.4(3)
C19 N1 C20 111.5(3)
C21 N1 Fe1 106.9(2)
C19 N1 Fe1 106.2(2)
C20 N1 Fe1 110.2(2)
C5 N11 C1 118.6(3)
C5 N11 Fe1 127.9(2)
C1 N11 Fe1 113.2(2)
C11 N12 C7 118.7(3)
C11 N12 Fe1 126.6(2)
C7 N12 Fe1 114.6(2)
C17 N13 C13 118.2(3)
C17 N13 Fe1 128.3(2)
C13 N13 Fe1 113.5(2)
N11 C1 C2 121.1(3)
N11 C1 C19 114.3(3)
C2 C1 C19 124.6(3)
C1 C2 C3 119.9(3)
C2 C3 C4 119.9(3)
C3 C4 C5 117.7(3)
C3 C4 C6 122.4(3)
C5 C4 C6 119.9(3)
N11 C5 C4 122.8(3)
N12 C7 C8 121.3(3)
N12 C7 C20 116.4(3)
C8 C7 C20 122.3(3)
C9 C8 C7 119.3(3)
C8 C9 C10 120.3(3)
C9 C10 C11 117.1(3)
C9 C10 C12 122.5(3)
C11 C10 C12 120.4(3)
N12 C11 C10 123.4(3)
N13 C13 C14 121.9(3)
N13 C13 C21 114.8(3)
C14 C13 C21 123.3(3)
C15 C14 C13 118.8(4)
C14 C15 C16 120.2(3)
C15 C16 C17 117.3(3)
C15 C16 C18 122.9(3)
C17 C16 C18 119.8(4)
N13 C17 C16 123.6(3)
N1 C19 C1 108.5(3)
C7 C20 N1 112.2(2)
N1 C21 C13 107.8(3)
C22 N2 Fe1 173.2(3)
N2 C22 C23 178.6(3)
C24 N3 Fe1 171.9(3)
N3 C24 C25 177.1(4)
O13 Cl11 O14 110.3(2)
O13 Cl11 O12 109.6(2)
O14 Cl11 O12 109.2(2)
O13 Cl11 O11 108.7(2)
O14 Cl11 O11 108.5(2)
O12 Cl11 O11 110.5(2)
O24 Cl21 O23 110.9(2)
O24 Cl21 O21 110.3(3)
O23 Cl21 O21 109.1(2)
O24 Cl21 O22 109.2(3)
O23 Cl21 O22 109.8(2)
O21 Cl21 O22 107.5(2)

loop_
_geom_bond_atom_site_label_1
_geom_bond_atom_site_label_2
_geom_bond_distance
Fe1 N3 1.948(3)
Fe1 N2 1.960(3)
Fe1 N12 1.969(3)
Fe1 N11 1.984(3)
Fe1 N13 1.985(3)
Fe1 N1 1.998(3)
N1 C21 1.502(4)
N1 C19 1.504(4)
N1 C20 1.509(4)
N11 C5 1.361(4)
N11 C1 1.369(4)
N12 C11 1.352(4)
N12 C7 1.361(4)
N13 C17 1.344(4)
N13 C13 1.363(4)
C1 C2 1.388(5)
C1 C19 1.513(5)
C2 C3 1.390(6)
C3 C4 1.392(5)
C4 C5 1.402(5)
C4 C6 1.521(5)
C7 C8 1.397(4)
C7 C20 1.506(5)
C8 C9 1.387(5)
C9 C10 1.398(5)
C10 C11 1.398(4)
C10 C12 1.511(5)
C13 C14 1.393(5)
C13 C21 1.519(5)
C14 C15 1.386(6)
C15 C16 1.395(5)
C16 C17 1.397(5)
C16 C18 1.516(5)
N2 C22 1.151(4)
C22 C23 1.465(5)
N3 C24 1.149(4)
C24 C25 1.466(5)
Cl11 O13 1.425(3)
Cl11 O14 1.434(3)
Cl11 O12 1.435(3)
Cl11 O11 1.452(4)
Cl21 O24 1.417(3)
Cl21 O23 1.435(3)
Cl21 O21 1.435(3)
Cl21 O22 1.449(3)

loop_
_geom_torsion_atom_site_label_1
_geom_torsion_atom_site_label_2
_geom_torsion_atom_site_label_3
_geom_torsion_atom_site_label_4
_geom_torsion
N3 Fe1 N1 C21 31.7(33)
N2 Fe1 N1 C21 -56.6(2)
N12 Fe1 N1 C21 123.5(2)
N11 Fe1 N1 C21 -148.9(2)
N13 Fe1 N1 C21 31.2(2)
N3 Fe1 N1 C19 151.9(31)
N2 Fe1 N1 C19 63.6(2)
N12 Fe1 N1 C19 -116.3(2)
N11 Fe1 N1 C19 -28.6(2)
N13 Fe1 N1 C19 151.5(2)
N3 Fe1 N1 C20 -87.1(33)
N2 Fe1 N1 C20 -175.4(2)
N12 Fe1 N1 C20 4.7(2)
N11 Fe1 N1 C20 92.3(2)
N13 Fe1 N1 C20 -87.6(2)
N3 Fe1 N11 C5 18.6(3)
N2 Fe1 N11 C5 105.9(2)
N12 Fe1 N11 C5 -75.5(2)
N13 Fe1 N11 C5 -161.0(4)
N1 Fe1 N11 C5 -161.4(3)
N3 Fe1 N11 C1 -167.9(2)
N2 Fe1 N11 C1 -80.6(2)
N12 Fe1 N11 C1 98.1(2)
N13 Fe1 N11 C1 12.5(6)
N1 Fe1 N11 C1 12.1(2)
N3 Fe1 N12 C11 -5.6(3)
N2 Fe1 N12 C11 171.4(54)
N11 Fe1 N12 C11 92.5(3)
N13 Fe1 N12 C11 -100.6(3)
N1 Fe1 N12 C11 176.7(3)
N3 Fe1 N12 C7 178.6(2)
N2 Fe1 N12 C7 -4.3(57)
N11 Fe1 N12 C7 -83.3(2)
N13 Fe1 N12 C7 83.7(2)
N1 Fe1 N12 C7 0.9(2)
N3 Fe1 N13 C17 -16.9(3)
N2 Fe1 N13 C17 -103.7(3)
N12 Fe1 N13 C17 77.6(3)
N11 Fe1 N13 C17 162.7(4)
N1 Fe1 N13 C17 163.1(3)
N3 Fe1 N13 C13 163.2(2)
N2 Fe1 N13 C13 76.4(2)
N12 Fe1 N13 C13 -102.3(2)
N11 Fe1 N13 C13 -17.2(6)
N1 Fe1 N13 C13 -16.8(2)
C5 N11 C1 C2 1.0(4)
Fe1 N11 C1 C2 -173.2(2)
C5 N11 C1 C19 -177.5(2)
Fe1 N11 C1 C19 8.3(3)
N11 C1 C2 C3 -1.7(5)
C19 C1 C2 C3 176.6(3)
C1 C2 C3 C4 0.9(5)
C2 C3 C4 C5 0.6(5)
C2 C3 C4 C6 179.6(3)
C1 N11 C5 C4 0.6(4)
Fe1 N11 C5 C4 173.9(2)
C3 C4 C5 N11 -1.4(4)
C6 C4 C5 N11 179.5(3)
C11 N12 C7 C8 0.1(4)
Fe1 N12 C7 C8 176.2(2)
C11 N12 C7 C20 177.3(3)
Fe1 N12 C7 C20 -6.6(3)
N12 C7 C8 C9 0.4(5)
C20 C7 C8 C9 -176.6(3)
C7 C8 C9 C10 -1.0(5)
C8 C9 C10 C11 1.0(5)
C8 C9 C10 C12 -178.4(3)
C7 N12 C11 C10 0.0(4)
Fe1 N12 C11 C10 -175.6(2)
C9 C10 C11 N12 -0.5(5)
C12 C10 C11 N12 178.9(3)
C17 N13 C13 C14 0.5(5)
Fe1 N13 C13 C14 -179.7(3)
C17 N13 C13 C21 177.7(3)
Fe1 N13 C13 C21 -2.4(3)
N13 C13 C14 C15 1.4(5)
C21 C13 C14 C15 -175.6(3)
C13 C14 C15 C16 -1.8(5)
C14 C15 C16 C17 0.4(5)
C14 C15 C16 C18 180.0(3)
C13 N13 C17 C16 -2.0(4)
Fe1 N13 C17 C16 178.2(2)
C15 C16 C17 N13 1.5(5)
C18 C16 C17 N13 -178.0(3)
C21 N1 C19 C1 155.9(3)
C20 N1 C19 C1 -80.8(3)
Fe1 N1 C19 C1 39.3(3)
N11 C1 C19 N1 -32.2(4)
C2 C1 C19 N1 149.4(3)
N12 C7 C20 N1 10.5(4)
C8 C7 C20 N1 -172.3(3)
C21 N1 C20 C7 -126.4(3)
C19 N1 C20 C7 108.7(3)
Fe1 N1 C20 C7 -9.1(3)
C19 N1 C21 C13 -155.5(3)
C20 N1 C21 C13 80.0(3)
Fe1 N1 C21 C13 -39.3(3)
N13 C13 C21 N1 28.1(4)
C14 C13 C21 N1 -154.8(3)
N3 Fe1 N2 C22 -31.5(23)
N12 Fe1 N2 C22 151.5(46)
N11 Fe1 N2 C22 -129.7(23)
N13 Fe1 N2 C22 63.4(23)
N1 Fe1 N2 C22 146.2(23)
Fe1 N2 C22 C23 4.5(174)
N2 Fe1 N3 C24 47.8(18)
N12 Fe1 N3 C24 -132.3(18)
N11 Fe1 N3 C24 139.9(18)
N13 Fe1 N3 C24 -40.2(18)
N1 Fe1 N3 C24 -40.6(44)
Fe1 N3 C24 C25 58.4(84)
